data_4117930
loop_
_publ_author_name
'Feng-Rong Dai'
'Zhenqiang Wang'

_publ_section_title
;
 Modular Assembly of Metal-Organic Supercontainers Incorporating
 Sulfonylcalixarenes
;
_journal_name_full 'Journal of the American Chemical Society'
_journal_page_first 8002
_journal_page_last 8005
_journal_paper_doi 10.1021/ja300095j
_journal_volume 134
_journal_year 2012
_chemical_formula_moiety 'C216 H108 Ni24 O126 S24'
_chemical_formula_sum 'C216 H108 Ni24 O126 S24'
_chemical_formula_weight 6897.50
_chemical_name_systematic
;
 ?
;
_space_group_IT_number 148
_symmetry_cell_setting rhombohedral
_symmetry_space_group_name_Hall '-R 3'
_symmetry_space_group_name_H-M 'R -3 :H'
_atom_sites_solution_hydrogens geom
_atom_sites_solution_primary direct
_atom_sites_solution_secondary difmap
_audit_creation_method SHELXL-97
_cell_angle_alpha 90.00
_cell_angle_beta 90.00
_cell_angle_gamma 120.00
_cell_formula_units_Z 3
_cell_length_a 25.5358(10)
_cell_length_b 25.5358(10)
_cell_length_c 60.059(5)
_cell_measurement_reflns_used 9741
_cell_measurement_temperature 100(2)
_cell_measurement_theta_max 20.20
_cell_measurement_theta_min 2.29
_cell_volume 33916(3)
_computing_cell_refinement 'Bruker SMART'
_computing_data_collection 'Bruker SMART'
_computing_data_reduction 'Bruker SAINT'
_computing_molecular_graphics 'Bruker SHELXTL'
_computing_publication_material 'Bruker SHELXTL'
_computing_structure_refinement 'SHELXL-97 (Sheldrick, 1997)'
_computing_structure_solution 'SHELXS-97 (Sheldrick, 1990)'
_diffrn_ambient_temperature 100(2)
_diffrn_measured_fraction_theta_full 0.999
_diffrn_measured_fraction_theta_max 0.999
_diffrn_measurement_device_type 'CCD area detector'
_diffrn_measurement_method 'phi and omega scans'
_diffrn_radiation_monochromator graphite
_diffrn_radiation_source 'fine-focus sealed tube'
_diffrn_radiation_type MoK\a
_diffrn_radiation_wavelength 0.71073
_diffrn_reflns_av_R_equivalents 0.0440
_diffrn_reflns_av_sigmaI/netI 0.0241
_diffrn_reflns_limit_h_max 24
_diffrn_reflns_limit_h_min -24
_diffrn_reflns_limit_k_max 24
_diffrn_reflns_limit_k_min -24
_diffrn_reflns_limit_l_max 58
_diffrn_reflns_limit_l_min -58
_diffrn_reflns_number 70100
_diffrn_reflns_theta_full 20.22
_diffrn_reflns_theta_max 20.22
_diffrn_reflns_theta_min 1.64
_exptl_absorpt_coefficient_mu 1.142
_exptl_absorpt_correction_T_max 0.6580
_exptl_absorpt_correction_T_min 0.5474
_exptl_absorpt_correction_type multi-scan
_exptl_absorpt_process_details SADABS
_exptl_crystal_colour green
_exptl_crystal_density_diffrn 1.013
_exptl_crystal_density_meas ?
_exptl_crystal_description block
_exptl_crystal_F_000 10404
_exptl_crystal_size_max 0.60
_exptl_crystal_size_mid 0.45
_exptl_crystal_size_min 0.40
_platon_squeeze_details
;
;
_refine_diff_density_max 0.893
_refine_diff_density_min -0.482
_refine_diff_density_rms 0.073
_refine_ls_extinction_method none
_refine_ls_goodness_of_fit_ref 1.019
_refine_ls_hydrogen_treatment constr
_refine_ls_matrix_type full
_refine_ls_number_parameters 581
_refine_ls_number_reflns 7277
_refine_ls_number_restraints 49
_refine_ls_restrained_S_all 1.030
_refine_ls_R_factor_all 0.0786
_refine_ls_R_factor_gt 0.0663
_refine_ls_shift/su_max 0.000
_refine_ls_shift/su_mean 0.000
_refine_ls_structure_factor_coef Fsqd
_refine_ls_weighting_details 'calc w=1/[\s^2^(Fo^2^)+(0.1800P)^2^+0.0200P] where P=(Fo^2^+2Fc^2^)/3'
_refine_ls_weighting_scheme calc
_refine_ls_wR_factor_gt 0.2154
_refine_ls_wR_factor_ref 0.2254
_reflns_number_gt 5590
_reflns_number_total 7277
_reflns_threshold_expression >2sigma(I)
_cod_data_source_file ja300095j_si_005.cif
_cod_data_source_block MOSC-2-Ni
_cod_depositor_comments
;
The following automatic conversions were performed:

'_exptl_crystal_density_meas' value 'none' was changed to '?' - the
value is perceived as not measured.

Automatic conversion script
Id: cif_fix_values 3008 2015-01-20 13:52:24Z robertas 
;
_cod_original_sg_symbol_H-M 'R -3'
_cod_database_code 4117930

loop_
_symmetry_equiv_pos_as_xyz
'x, y, z'
'-y, x-y, z'
'-x+y, -x, z'
'x+2/3, y+1/3, z+1/3'
'-y+2/3, x-y+1/3, z+1/3'
'-x+y+2/3, -x+1/3, z+1/3'
'x+1/3, y+2/3, z+2/3'
'-y+1/3, x-y+2/3, z+2/3'
'-x+y+1/3, -x+2/3, z+2/3'
'-x, -y, -z'
'y, -x+y, -z'
'x-y, x, -z'
'-x+2/3, -y+1/3, -z+1/3'
'y+2/3, -x+y+1/3, -z+1/3'
'x-y+2/3, x+1/3, -z+1/3'
'-x+1/3, -y+2/3, -z+2/3'
'y+1/3, -x+y+2/3, -z+2/3'
'x-y+1/3, x+2/3, -z+2/3'

loop_
_atom_site_label
_atom_site_type_symbol
_atom_site_fract_x
_atom_site_fract_y
_atom_site_fract_z
_atom_site_U_iso_or_equiv
_atom_site_adp_type
_atom_site_occupancy
_atom_site_symmetry_multiplicity
_atom_site_calc_flag
_atom_site_refinement_flags
Ni1 Ni 0.21139(4) 0.22481(4) 0.093999(14) 0.0749(4) Uani 1 1 d .
Ni2 Ni 0.26277(4) 0.30168(4) 0.052751(15) 0.0827(4) Uani 1 1 d .
Ni3 Ni 0.16009(5) 0.32765(4) 0.052706(15) 0.0820(4) Uani 1 1 d .
Ni4 Ni 0.10884(4) 0.25116(4) 0.093847(13) 0.0727(4) Uani 1 1 d .
S1 S 0.29226(11) 0.26976(13) 0.13407(4) 0.1102(8) Uani 1 1 d .
S2 S 0.38526(14) 0.40956(15) 0.05713(4) 0.1527(14) Uani 1 1 d .
S3 S 0.19511(19) 0.45742(12) 0.05785(5) 0.1408(12) Uani 1 1 d .
S4 S 0.10115(11) 0.31555(10) 0.13366(4) 0.0975(7) Uani 1 1 d .
O1 O 0.16384(15) 0.24286(17) 0.06458(5) 0.0482(10) Uani 1 1 d .
O2 O 0.2583(2) 0.2194(3) 0.12107(8) 0.0978(16) Uani 1 1 d .
O3 O 0.3221(3) 0.2589(4) 0.15162(13) 0.171(3) Uani 1 1 d .
O4 O 0.2870(2) 0.3052(2) 0.08544(8) 0.0937(16) Uani 1 1 d .
O5 O 0.3522(3) 0.3591(3) 0.04437(10) 0.137(2) Uani 1 1 d .
O6 O 0.4450(3) 0.4446(5) 0.04970(14) 0.216(5) Uani 1 1 d .
O7 O 0.2507(2) 0.3752(2) 0.05787(8) 0.0977(17) Uani 1 1 d .
O8 O 0.1627(3) 0.4052(2) 0.04450(9) 0.119(2) Uani 1 1 d .
O9 O 0.1901(4) 0.5077(3) 0.04971(14) 0.172(3) Uani 1 1 d .
O10 O 0.1467(2) 0.3396(2) 0.08515(8) 0.0855(14) Uani 1 1 d .
O11 O 0.0674(3) 0.2664(2) 0.12041(9) 0.0996(16) Uani 1 1 d .
O12 O 0.0649(3) 0.3210(3) 0.15155(10) 0.127(2) Uani 1 1 d .
O13 O 0.1817(2) 0.27088(18) 0.11292(8) 0.0759(13) Uani 1 1 d .
O14 O 0.2759(2) 0.2320(2) 0.04569(8) 0.0921(15) Uani 1 1 d .
O15 O 0.2362(2) 0.1760(2) 0.07612(8) 0.0829(14) Uani 1 1 d .
O16 O 0.2954(2) 0.0532(3) -0.02012(8) 0.0990(17) Uani 1 1 d .
O17 O 0.3162(2) 0.1491(3) -0.02059(8) 0.0953(16) Uani 1 1 d .
O18 O 0.2107(2) -0.0714(2) 0.04561(9) 0.0895(15) Uani 1 1 d .
O19 O 0.1925(2) -0.0342(2) 0.07601(9) 0.0857(14) Uani 1 1 d .
O20 O 0.0654(2) 0.1628(2) 0.10188(8) 0.0793(13) Uani 1 1 d .
O21 O 0.1423(2) 0.1442(2) 0.10137(8) 0.0788(13) Uani 1 1 d .
C1 C 0.3368(3) 0.3381(3) 0.09609(12) 0.086(2) Uani 1 1 d .
C2 C 0.3484(4) 0.3265(4) 0.11762(13) 0.111(3) Uani 1 1 d .
C3 C 0.4017(6) 0.3623(6) 0.12822(16) 0.152(5) Uani 1 1 d .
H3A H 0.4063 0.3538 0.1433 0.183 Uiso 1 1 calc R
C4 C 0.4468(6) 0.4081(7) 0.1181(2) 0.180(6) Uani 1 1 d .
H4A H 0.4843 0.4312 0.1257 0.216 Uiso 1 1 calc R
C5 C 0.4398(5) 0.4241(6) 0.0950(2) 0.210(7) Uani 1 1 d .
H5 H 0.4715 0.4587 0.0879 0.252 Uiso 1 1 calc R
C6 C 0.3869(4) 0.3880(4) 0.08437(16) 0.128(4) Uani 1 1 d .
C7 C 0.2871(5) 0.4334(4) 0.05740(13) 0.127(4) Uani 1 1 d D
C8 C 0.3488(5) 0.4552(4) 0.05688(18) 0.135(4) Uani 1 1 d D
C9 C 0.3923(6) 0.5173(6) 0.0566(3) 0.207(7) Uiso 1 1 d D
H9A H 0.4344 0.5309 0.0565 0.249 Uiso 1 1 calc R
C10 C 0.3706(6) 0.5578(5) 0.0566(3) 0.223(9) Uani 1 1 d D
H10A H 0.3987 0.6000 0.0567 0.268 Uiso 1 1 calc R
C11 C 0.3103(7) 0.5383(4) 0.0564(2) 0.222(9) Uani 1 1 d D
H11A H 0.2975 0.5674 0.0558 0.267 Uiso 1 1 calc R
C12 C 0.2661(5) 0.4762(4) 0.05710(17) 0.157(6) Uani 1 1 d D
C13 C 0.1476(4) 0.3832(4) 0.09629(14) 0.105(3) Uani 1 1 d D
C14 C 0.1719(6) 0.4417(4) 0.08550(15) 0.140(4) Uani 1 1 d D
C15 C 0.1816(9) 0.4934(4) 0.0967(2) 0.244(7) Uani 1 1 d DU
H15A H 0.2036 0.5321 0.0900 0.293 Uiso 1 1 calc R
C16 C 0.1588(8) 0.4869(5) 0.1177(2) 0.269(7) Uani 1 1 d DU
H16A H 0.1587 0.5202 0.1247 0.323 Uiso 1 1 calc R
C17 C 0.1353(7) 0.4314(5) 0.12907(19) 0.249(7) Uani 1 1 d DU
H17A H 0.1232 0.4287 0.1442 0.299 Uiso 1 1 calc R
C18 C 0.1297(5) 0.3800(4) 0.11820(13) 0.140(4) Uani 1 1 d D
C19 C 0.1950(4) 0.2917(4) 0.13386(14) 0.089(2) Uani 1 1 d .
C20 C 0.1618(4) 0.3149(4) 0.14484(13) 0.097(3) Uani 1 1 d .
C21 C 0.1778(5) 0.3349(6) 0.16646(19) 0.168(6) Uani 1 1 d .
H21A H 0.1565 0.3504 0.1745 0.202 Uiso 1 1 calc R
C22 C 0.2271(7) 0.3318(10) 0.1764(2) 0.248(10) Uani 1 1 d .
H22A H 0.2360 0.3447 0.1915 0.298 Uiso 1 1 calc R
C23 C 0.2611(6) 0.3135(8) 0.1673(2) 0.213(8) Uani 1 1 d .
H23A H 0.2927 0.3117 0.1750 0.256 Uiso 1 1 calc R
C24 C 0.2463(4) 0.2962(5) 0.14458(14) 0.114(3) Uani 1 1 d .
C25 C 0.2606(3) 0.1340(3) 0.04540(12) 0.0666(18) Uani 1 1 d .
C26 C 0.2814(3) 0.1425(4) 0.02408(12) 0.080(2) Uani 1 1 d .
H26A H 0.2960 0.1804 0.0169 0.096 Uiso 1 1 calc R
C27 C 0.2805(3) 0.0917(4) 0.01270(11) 0.080(2) Uani 1 1 d .
C28 C 0.2590(3) 0.0363(4) 0.02363(12) 0.078(2) Uani 1 1 d .
H28A H 0.2573 0.0026 0.0163 0.094 Uiso 1 1 calc R
C29 C 0.2402(3) 0.0322(4) 0.04549(12) 0.084(2) Uani 1 1 d .
C30 C 0.2394(4) 0.0810(4) 0.05675(13) 0.082(2) Uani 1 1 d .
H30A H 0.2247 0.0767 0.0716 0.099 Uiso 1 1 calc R
C31 C 0.2567(3) 0.1858(3) 0.05717(13) 0.078(2) Uani 1 1 d .
C32 C 0.2979(4) 0.0982(4) -0.01190(15) 0.089(2) Uani 1 1 d .
C33 C 0.2093(4) -0.0327(5) 0.05718(14) 0.096(3) Uani 1 1 d .
C34 C 0.0621(3) 0.0215(3) 0.10349(11) 0.0645(18) Uani 1 1 d .
H34 H 0.1044 0.0357 0.1034 0.077 Uiso 1 1 calc R
C35 C 0.0411(3) 0.0612(3) 0.10354(11) 0.0611(17) Uani 1 1 d .
C36 C 0.0899(4) 0.1312(4) 0.10163(11) 0.073(2) Uani 1 1 d .

loop_
_atom_site_aniso_label
_atom_site_aniso_U_11
_atom_site_aniso_U_22
_atom_site_aniso_U_33
_atom_site_aniso_U_23
_atom_site_aniso_U_13
_atom_site_aniso_U_12
Ni1 0.0699(6) 0.0670(6) 0.0640(6) -0.0122(4) -0.0042(4) 0.0165(5)
Ni2 0.0849(7) 0.0644(6) 0.0645(7) -0.0104(4) -0.0074(5) 0.0117(5)
Ni3 0.1097(8) 0.0540(6) 0.0658(7) -0.0116(4) -0.0056(5) 0.0285(5)
Ni4 0.0924(7) 0.0586(6) 0.0612(6) -0.0101(4) -0.0082(5) 0.0333(5)
S1 0.0883(16) 0.136(2) 0.0804(15) -0.0096(15) -0.0076(13) 0.0363(15)
S2 0.114(2) 0.140(3) 0.0897(18) -0.0042(17) 0.0056(16) -0.023(2)
S3 0.226(4) 0.0712(18) 0.0953(18) 0.0033(15) 0.007(2) 0.052(2)
S4 0.1182(18) 0.0898(16) 0.0782(14) -0.0123(12) -0.0057(13) 0.0473(14)
O1 0.044(2) 0.067(2) 0.037(2) 0.0298(18) 0.0157(17) 0.0297(19)
O2 0.086(4) 0.114(4) 0.076(3) 0.008(3) 0.002(3) 0.037(3)
O3 0.125(6) 0.241(9) 0.116(5) -0.007(6) -0.025(5) 0.068(6)
O4 0.084(4) 0.084(3) 0.070(3) -0.002(3) 0.000(3) 0.010(3)
O5 0.121(5) 0.115(5) 0.093(4) -0.001(4) 0.019(4) -0.001(4)
O6 0.101(5) 0.272(11) 0.146(7) -0.024(7) 0.025(5) -0.004(6)
O7 0.106(4) 0.053(3) 0.084(3) -0.012(3) -0.001(3) 0.002(3)
O8 0.189(6) 0.069(4) 0.093(4) 0.000(3) -0.009(4) 0.060(4)
O9 0.262(10) 0.094(5) 0.177(7) 0.026(5) 0.025(6) 0.102(6)
O10 0.116(4) 0.062(3) 0.074(3) -0.003(3) 0.004(3) 0.040(3)
O11 0.131(5) 0.096(4) 0.082(3) -0.008(3) 0.002(3) 0.064(4)
O12 0.161(6) 0.141(5) 0.097(4) 0.004(4) 0.021(4) 0.089(5)
O13 0.084(3) 0.061(3) 0.064(3) -0.016(2) -0.010(2) 0.022(2)
O14 0.090(4) 0.092(4) 0.074(3) -0.008(3) 0.001(3) 0.031(3)
O15 0.081(3) 0.086(3) 0.073(3) -0.002(3) 0.006(3) 0.036(3)
O16 0.086(4) 0.157(6) 0.063(3) 0.004(3) 0.013(3) 0.068(4)
O17 0.088(4) 0.112(5) 0.075(3) 0.003(3) 0.010(3) 0.042(3)
O18 0.099(4) 0.105(4) 0.076(3) 0.014(3) 0.009(3) 0.060(3)
O19 0.094(4) 0.096(4) 0.082(4) 0.010(3) 0.011(3) 0.059(3)
O20 0.076(3) 0.060(3) 0.082(3) 0.005(2) -0.002(2) 0.019(3)
O21 0.068(3) 0.075(3) 0.091(3) -0.009(3) -0.008(3) 0.034(3)
C1 0.048(4) 0.082(5) 0.065(5) -0.016(4) 0.002(4) -0.015(4)
C2 0.083(6) 0.158(8) 0.049(5) -0.030(5) -0.009(4) 0.029(6)
C3 0.125(9) 0.176(11) 0.072(6) -0.024(7) -0.014(7) 0.012(8)
C4 0.121(10) 0.217(14) 0.102(9) -0.041(9) -0.033(8) 0.011(10)
C5 0.129(10) 0.180(12) 0.139(11) -0.027(9) 0.013(8) -0.059(9)
C6 0.082(6) 0.101(7) 0.117(7) -0.022(6) -0.040(6) -0.018(5)
C7 0.128(9) 0.078(8) 0.066(5) -0.009(5) 0.003(5) -0.031(7)
C8 0.156(10) 0.045(5) 0.154(9) 0.005(5) -0.027(8) 0.012(6)
C10 0.203(16) 0.109(11) 0.252(18) 0.048(11) -0.069(15) -0.001(11)
C11 0.36(2) 0.053(8) 0.179(13) -0.014(7) 0.020(16) 0.043(11)
C12 0.238(16) 0.030(6) 0.111(8) -0.022(5) 0.031(8) -0.003(7)
C13 0.152(8) 0.074(6) 0.085(6) -0.026(5) -0.020(6) 0.054(6)
C14 0.241(13) 0.064(6) 0.087(6) -0.007(5) 0.013(7) 0.056(7)
C15 0.52(2) 0.073(6) 0.122(8) -0.015(6) 0.053(11) 0.139(10)
C16 0.521(18) 0.108(7) 0.174(10) -0.038(8) 0.056(12) 0.155(10)
C17 0.518(18) 0.110(7) 0.125(8) -0.035(6) 0.068(10) 0.161(11)
C18 0.252(13) 0.080(6) 0.052(5) -0.010(4) 0.025(6) 0.057(7)
C19 0.077(5) 0.098(6) 0.077(6) -0.005(5) -0.016(5) 0.032(5)
C20 0.100(6) 0.113(6) 0.066(5) -0.027(5) 0.011(5) 0.044(5)
C21 0.103(8) 0.262(15) 0.134(9) -0.125(10) -0.019(7) 0.087(9)
C22 0.143(12) 0.44(3) 0.126(11) -0.139(14) -0.059(9) 0.119(15)
C23 0.128(10) 0.40(2) 0.127(10) -0.156(12) -0.066(8) 0.148(13)
C24 0.086(6) 0.172(9) 0.077(6) -0.035(6) -0.015(5) 0.058(6)
C25 0.062(4) 0.066(5) 0.072(5) -0.010(4) -0.002(4) 0.032(4)
C26 0.069(5) 0.097(6) 0.066(5) 0.013(4) 0.003(4) 0.037(4)
C27 0.069(5) 0.124(7) 0.050(4) 0.011(5) 0.010(4) 0.051(5)
C28 0.076(5) 0.102(6) 0.067(5) 0.001(5) 0.002(4) 0.052(5)
C29 0.065(5) 0.107(6) 0.069(5) 0.037(5) 0.011(4) 0.035(4)
C30 0.100(6) 0.098(6) 0.071(5) -0.015(5) 0.000(4) 0.067(5)
C31 0.067(5) 0.078(5) 0.064(5) 0.036(5) 0.011(4) 0.016(4)
C32 0.100(6) 0.084(6) 0.100(7) -0.012(6) -0.016(5) 0.059(6)
C33 0.104(6) 0.165(9) 0.053(5) -0.047(6) -0.006(4) 0.094(7)
C34 0.049(4) 0.057(5) 0.084(5) 0.003(3) 0.002(3) 0.024(4)
C35 0.066(5) 0.046(4) 0.070(4) 0.009(3) 0.005(3) 0.026(4)
C36 0.099(6) 0.103(6) 0.068(4) 0.010(4) 0.001(4) 0.089(6)

loop_
_atom_type_symbol
_atom_type_description
_atom_type_scat_dispersion_real
_atom_type_scat_dispersion_imag
_atom_type_scat_source
C C 0.0033 0.0016 'International Tables Vol C Tables 4.2.6.8 and 6.1.1.4'
H H 0.0000 0.0000 'International Tables Vol C Tables 4.2.6.8 and 6.1.1.4'
O O 0.0106 0.0060 'International Tables Vol C Tables 4.2.6.8 and 6.1.1.4'
S S 0.1246 0.1234 'International Tables Vol C Tables 4.2.6.8 and 6.1.1.4'
Ni Ni 0.3393 1.1124 'International Tables Vol C Tables 4.2.6.8 and 6.1.1.4'

loop_
_geom_angle_atom_site_label_1
_geom_angle_atom_site_label_2
_geom_angle_atom_site_label_3
_geom_angle
_geom_angle_site_symmetry_1
_geom_angle_site_symmetry_3
O15 Ni1 O21 82.2(2) . .
O15 Ni1 O13 176.85(19) . .
O21 Ni1 O13 94.61(19) . .
O15 Ni1 O4 93.3(2) . .
O21 Ni1 O4 175.3(2) . .
O13 Ni1 O4 89.9(2) . .
O15 Ni1 O2 90.3(2) . .
O21 Ni1 O2 90.0(2) . .
O13 Ni1 O2 89.8(2) . .
O4 Ni1 O2 88.7(2) . .
O15 Ni1 O1 94.38(18) . .
O21 Ni1 O1 95.42(17) . .
O13 Ni1 O1 85.80(16) . .
O4 Ni1 O1 86.27(17) . .
O2 Ni1 O1 173.27(19) . .
O14 Ni2 O16 82.9(2) . 12
O14 Ni2 O4 93.5(2) . .
O16 Ni2 O4 176.1(3) 12 .
O14 Ni2 O5 87.8(3) . .
O16 Ni2 O5 88.3(2) 12 .
O4 Ni2 O5 90.0(2) . .
O14 Ni2 O7 176.2(2) . .
O16 Ni2 O7 93.8(2) 12 .
O4 Ni2 O7 89.8(2) . .
O5 Ni2 O7 90.4(3) . .
O14 Ni2 O1 95.81(18) . .
O16 Ni2 O1 95.21(19) 12 .
O4 Ni2 O1 86.67(16) . .
O5 Ni2 O1 175.2(2) . .
O7 Ni2 O1 86.19(17) . .
O17 Ni3 O18 82.3(2) 12 2
O17 Ni3 O8 86.9(2) 12 .
O18 Ni3 O8 89.4(3) 2 .
O17 Ni3 O10 175.4(2) 12 .
O18 Ni3 O10 93.7(2) 2 .
O8 Ni3 O10 90.7(2) . .
O17 Ni3 O7 94.5(2) 12 .
O18 Ni3 O7 176.5(2) 2 .
O8 Ni3 O7 88.9(3) . .
O10 Ni3 O7 89.5(2) . .
O17 Ni3 O1 96.47(19) 12 .
O18 Ni3 O1 94.91(18) 2 .
O8 Ni3 O1 174.8(2) . .
O10 Ni3 O1 86.21(16) . .
O7 Ni3 O1 86.85(18) . .
O19 Ni4 O20 82.7(2) 2 .
O19 Ni4 O13 176.4(2) 2 .
O20 Ni4 O13 93.79(19) . .
O19 Ni4 O10 93.4(2) 2 .
O20 Ni4 O10 175.8(2) . .
O13 Ni4 O10 90.08(19) . .
O19 Ni4 O11 88.5(2) 2 .
O20 Ni4 O11 88.8(2) . .
O13 Ni4 O11 90.5(2) . .
O10 Ni4 O11 89.6(2) . .
O19 Ni4 O1 95.26(18) 2 .
O20 Ni4 O1 95.66(17) . .
O13 Ni4 O1 85.91(16) . .
O10 Ni4 O1 86.18(17) . .
O11 Ni4 O1 174.5(2) . .
O2 S1 O3 112.9(5) . .
O2 S1 C2 109.0(4) . .
O3 S1 C2 106.7(5) . .
O2 S1 C24 109.7(4) . .
O3 S1 C24 110.0(5) . .
C2 S1 C24 108.5(5) . .
O5 S2 O6 112.6(5) . .
O5 S2 C6 109.3(4) . .
O6 S2 C6 108.2(5) . .
O5 S2 C8 109.1(5) . .
O6 S2 C8 109.3(7) . .
C6 S2 C8 108.2(6) . .
O8 S3 O9 112.2(5) . .
O8 S3 C12 107.6(5) . .
O9 S3 C12 108.1(6) . .
O8 S3 C14 110.6(4) . .
O9 S3 C14 110.9(5) . .
C12 S3 C14 107.2(6) . .
O11 S4 O12 112.0(4) . .
O11 S4 C20 112.4(4) . .
O12 S4 C20 109.5(4) . .
O11 S4 C18 109.8(4) . .
O12 S4 C18 107.0(4) . .
C20 S4 C18 105.9(5) . .
Ni2 O1 Ni1 81.52(11) . .
Ni2 O1 Ni4 133.37(18) . .
Ni1 O1 Ni4 80.92(11) . .
Ni2 O1 Ni3 80.87(11) . .
Ni1 O1 Ni3 133.51(18) . .
Ni4 O1 Ni3 80.74(12) . .
S1 O2 Ni1 119.9(4) . .
C1 O4 Ni2 133.0(4) . .
C1 O4 Ni1 130.8(5) . .
Ni2 O4 Ni1 94.8(2) . .
S2 O5 Ni2 118.3(4) . .
C7 O7 Ni3 129.1(7) . .
C7 O7 Ni2 133.3(7) . .
Ni3 O7 Ni2 94.40(19) . .
S3 O8 Ni3 120.3(4) . .
C13 O10 Ni3 134.2(5) . .
C13 O10 Ni4 128.3(5) . .
Ni3 O10 Ni4 95.9(2) . .
S4 O11 Ni4 118.6(4) . .
C19 O13 Ni4 130.5(5) . .
C19 O13 Ni1 131.2(5) . .
Ni4 O13 Ni1 95.86(18) . .
C31 O14 Ni2 124.3(5) . .
C31 O15 Ni1 127.9(5) . .
C32 O16 Ni2 126.2(6) . 11
C32 O17 Ni3 126.1(6) . 11
C33 O18 Ni3 124.7(6) . 3
C33 O19 Ni4 125.7(6) . 3
C36 O20 Ni4 123.4(5) . .
C36 O21 Ni1 125.3(5) . .
O4 C1 C2 124.6(7) . .
O4 C1 C6 118.6(7) . .
C2 C1 C6 116.6(7) . .
C3 C2 C1 122.7(9) . .
C3 C2 S1 115.0(7) . .
C1 C2 S1 121.9(6) . .
C4 C3 C2 121.5(10) . .
C4 C3 H3A 119.3 . .
C2 C3 H3A 119.3 . .
C3 C4 C5 120.3(10) . .
C3 C4 H4A 119.8 . .
C5 C4 H4A 119.8 . .
C6 C5 C4 118.1(10) . .
C6 C5 H5 120.9 . .
C4 C5 H5 120.9 . .
C5 C6 C1 120.4(10) . .
C5 C6 S2 113.8(9) . .
C1 C6 S2 125.7(6) . .
O7 C7 C8 118.8(10) . .
O7 C7 C12 122.9(9) . .
C8 C7 C12 118.3(7) . .
C7 C8 C9 123.5(9) . .
C7 C8 S2 125.8(7) . .
C9 C8 S2 110.7(9) . .
C10 C9 C8 116.9(9) . .
C10 C9 H9A 121.5 . .
C8 C9 H9A 121.5 . .
C11 C10 C9 121.6(9) . .
C11 C10 H10A 119.2 . .
C9 C10 H10A 119.2 . .
C10 C11 C12 122.3(10) . .
C10 C11 H11A 118.9 . .
C12 C11 H11A 118.9 . .
C11 C12 C7 117.4(9) . .
C11 C12 S3 118.6(9) . .
C7 C12 S3 124.0(7) . .
O10 C13 C18 125.5(8) . .
O10 C13 C14 118.1(8) . .
C18 C13 C14 116.3(8) . .
C15 C14 C13 122.9(9) . .
C15 C14 S3 111.4(8) . .
C13 C14 S3 125.6(6) . .
C16 C15 C14 118.0(10) . .
C16 C15 H15A 121.0 . .
C14 C15 H15A 121.0 . .
C15 C16 C17 120.9(11) . .
C15 C16 H16A 119.6 . .
C17 C16 H16A 119.6 . .
C18 C17 C16 120.4(10) . .
C18 C17 H17A 119.8 . .
C16 C17 H17A 119.8 . .
C13 C18 C17 120.7(9) . .
C13 C18 S4 123.0(6) . .
C17 C18 S4 116.3(7) . .
O13 C19 C24 120.1(8) . .
O13 C19 C20 121.1(7) . .
C24 C19 C20 118.6(8) . .
C21 C20 C19 117.7(9) . .
C21 C20 S4 118.1(7) . .
C19 C20 S4 124.1(6) . .
C20 C21 C22 118.5(10) . .
C20 C21 H21A 120.7 . .
C22 C21 H21A 120.7 . .
C23 C22 C21 127.5(11) . .
C23 C22 H22A 116.2 . .
C21 C22 H22A 116.2 . .
C22 C23 C24 113.3(12) . .
C22 C23 H23A 123.4 . .
C24 C23 H23A 123.4 . .
C19 C24 C23 123.6(9) . .
C19 C24 S1 125.6(7) . .
C23 C24 S1 110.0(8) . .
C26 C25 C30 124.0(7) . .
C26 C25 C31 118.6(7) . .
C30 C25 C31 117.2(6) . .
C25 C26 C27 117.8(7) . .
C25 C26 H26A 121.1 . .
C27 C26 H26A 121.1 . .
C28 C27 C26 120.2(6) . .
C28 C27 C32 120.7(8) . .
C26 C27 C32 118.8(8) . .
C29 C28 C27 117.9(7) . .
C29 C28 H28A 121.0 . .
C27 C28 H28A 121.0 . .
C28 C29 C30 122.6(7) . .
C28 C29 C33 117.9(8) . .
C30 C29 C33 118.8(7) . .
C25 C30 C29 117.3(7) . .
C25 C30 H30A 121.4 . .
C29 C30 H30A 121.4 . .
O15 C31 O14 129.7(8) . .
O15 C31 C25 116.9(7) . .
O14 C31 C25 113.4(7) . .
O16 C32 O17 128.6(9) . .
O16 C32 C27 114.3(8) . .
O17 C32 C27 117.0(8) . .
O19 C33 O18 131.5(10) . .
O19 C33 C29 115.4(7) . .
O18 C33 C29 112.9(7) . .
C35 C34 C35 118.8(6) . 3
C35 C34 H34 120.6 . .
C35 C34 H34 120.6 3 .
C34 C35 C34 121.2(6) . 2
C34 C35 C36 117.2(6) . .
C34 C35 C36 121.4(6) 2 .
O21 C36 O20 132.1(8) . .
O21 C36 C35 116.5(6) . .
O20 C36 C35 111.3(7) . .

loop_
_geom_bond_atom_site_label_1
_geom_bond_atom_site_label_2
_geom_bond_distance
_geom_bond_site_symmetry_2
Ni1 O15 1.974(5) .
Ni1 O21 1.978(5) .
Ni1 O13 2.036(5) .
Ni1 O4 2.060(5) .
Ni1 O2 2.065(5) .
Ni1 O1 2.317(3) .
Ni2 O14 2.013(5) .
Ni2 O16 2.015(5) 12
Ni2 O4 2.047(5) .
Ni2 O5 2.067(6) .
Ni2 O7 2.073(5) .
Ni2 O1 2.313(3) .
Ni3 O17 1.973(5) 12
Ni3 O18 2.008(5) 2
Ni3 O8 2.009(5) .
Ni3 O10 2.027(5) .
Ni3 O7 2.028(5) .
Ni3 O1 2.327(4) .
Ni4 O19 1.995(5) 2
Ni4 O20 2.012(4) .
Ni4 O13 2.022(5) .
Ni4 O10 2.031(5) .
Ni4 O11 2.055(5) .
Ni4 O1 2.325(3) .
S1 O2 1.379(6) .
S1 O3 1.407(8) .
S1 C2 1.747(9) .
S1 C24 1.739(9) .
S2 O5 1.369(6) .
S2 O6 1.401(7) .
S2 C6 1.733(10) .
S2 C8 1.820(10) .
S3 O8 1.415(6) .
S3 O9 1.439(7) .
S3 C12 1.627(12) .
S3 C14 1.742(9) .
S4 O11 1.368(6) .
S4 O12 1.470(6) .
S4 C20 1.696(9) .
S4 C18 1.704(9) .
O4 C1 1.289(8) .
O7 C7 1.300(9) .
O10 C13 1.290(9) .
O13 C19 1.341(9) .
O14 C31 1.237(8) .
O15 C31 1.225(8) .
O16 C32 1.224(9) .
O16 Ni2 2.015(5) 11
O17 C32 1.254(9) .
O17 Ni3 1.973(5) 11
O18 C33 1.223(8) .
O18 Ni3 2.008(5) 3
O19 C33 1.204(8) .
O19 Ni4 1.995(5) 3
O20 C36 1.243(7) .
O21 C36 1.209(8) .
C1 C2 1.391(11) .
C1 C6 1.459(11) .
C2 C3 1.359(12) .
C3 C4 1.310(14) .
C3 H3A 0.9500 .
C4 C5 1.482(17) .
C4 H4A 0.9500 .
C5 C6 1.357(13) .
C5 H5 0.9500 .
C7 C8 1.385(11) .
C7 C12 1.439(12) .
C8 C9 1.408(12) .
C9 C10 1.396(13) .
C9 H9A 0.9500 .
C10 C11 1.361(13) .
C10 H10A 0.9500 .
C11 C12 1.415(11) .
C11 H11A 0.9500 .
C13 C18 1.382(11) .
C13 C14 1.453(11) .
C14 C15 1.388(11) .
C15 C16 1.362(13) .
C15 H15A 0.9500 .
C16 C17 1.409(13) .
C16 H16A 0.9500 .
C17 C18 1.407(10) .
C17 H17A 0.9500 .
C19 C24 1.411(11) .
C19 C20 1.416(11) .
C20 C21 1.380(12) .
C21 C22 1.433(19) .
C21 H21A 0.9500 .
C22 C23 1.295(18) .
C22 H22A 0.9500 .
C23 C24 1.426(12) .
C23 H23A 0.9500 .
C25 C26 1.361(9) .
C25 C30 1.363(10) .
C25 C31 1.548(10) .
C26 C27 1.458(10) .
C26 H26A 0.9500 .
C27 C28 1.399(10) .
C27 C32 1.527(11) .
C28 C29 1.384(10) .
C28 H28A 0.9500 .
C29 C30 1.426(10) .
C29 C33 1.598(12) .
C30 H30A 0.9500 .
C34 C35 1.365(8) .
C34 C35 1.410(8) 3
C34 H34 0.9500 .
C35 C34 1.410(8) 2
C35 C36 1.593(10) .

loop_
_platon_squeeze_void_nr
_platon_squeeze_void_average_x
_platon_squeeze_void_average_y
_platon_squeeze_void_average_z
_platon_squeeze_void_volume
_platon_squeeze_void_count_electrons
1 0.000 0.000 0.000 606.3 196.6
2 -0.007 0.368 0.014 18328.5 4161.5
3 0.333 0.667 0.667 606.8 197.1
4 0.667 0.333 0.333 606.8 197.1
